data_4021214
loop_
_publ_author_name
'Gregory R. Dake'
'Micha\"el D. B. Fenster'
'M\'elissa Fleury'
'Brian O. Patrick'

_publ_section_title
;
 Synthesis of Functionalized 1-Azaspirocyclic Cyclopentanones
 Using Bronsted Acid or N-Bromosuccinimide
 Promoted Ring Expansions
;
_journal_name_full 'Journal of Organic Chemistry'
_journal_page_first 5668
_journal_page_last 5675
_journal_paper_doi 10.1021/jo0493572
_journal_volume 69
_journal_year 2004
_chemical_formula_moiety 'C22 H24 Br N O3 S '
_chemical_formula_sum 'C22 H24 Br N O3 S'
_chemical_formula_weight 462.40
_space_group_IT_number 2
_symmetry_cell_setting triclinic
_symmetry_Int_Tables_number 2
_symmetry_space_group_name_Hall '-P 1'
_symmetry_space_group_name_H-M 'P -1'
_cell_angle_alpha 82.360(7)
_cell_angle_beta 72.012(7)
_cell_angle_gamma 87.946(8)
_cell_formula_units_Z 2
_cell_length_a 8.5128(3)
_cell_length_b 10.6631(5)
_cell_length_c 11.7965(3)
_cell_measurement_temperature 173.2
_cell_volume 1009.41(8)
_diffrn_ambient_temperature 173.2
_exptl_crystal_density_diffrn 1.521
_cod_original_formula_sum 'C22 H24 Br N O3 S '
_cod_database_code 4021214

loop_
_symmetry_equiv_pos_as_xyz
'  +x,  +y,  +z'
'  -x,  -y,  -z'

loop_
_atom_site_label
_atom_site_fract_x
_atom_site_fract_y
_atom_site_fract_z
_atom_site_U_iso_or_equiv
_atom_site_occupancy
_atom_site_refinement_flags
_atom_site_adp_type
_atom_site_calc_flag
_atom_site_calc_attached_atom
Br(22) 0.37656(4) 0.62276(2) 0.61811(2) 0.01946(8) 1.000 . Uani d ?
S(7) 0.55433(8) 0.16417(6) 0.76109(6) 0.0164(2) 1.000 . Uani d ?
O(8) 0.6593(3) 0.1163(2) 0.8313(2) 0.0244(5) 1.000 . Uani d ?
O(9) 0.6282(2) 0.1985(2) 0.6341(2) 0.0209(5) 1.000 . Uani d ?
O(21) 0.2269(2) 0.4999(2) 0.9264(2) 0.0248(5) 1.000 . Uani d ?
N(1) 0.4513(3) 0.2850(2) 0.8264(2) 0.0144(5) 1.000 . Uani d ?
C(2) 0.3696(3) 0.3811(2) 0.7582(2) 0.0126(6) 1.000 . Uani d ?
C(3) 0.4952(3) 0.4867(2) 0.6884(2) 0.0139(6) 1.000 . Uani d ?
C(4) 0.5870(3) 0.5452(2) 0.7629(2) 0.0150(6) 1.000 . Uani d ?
C(5) 0.6603(3) 0.4385(3) 0.8307(2) 0.0195(7) 1.000 . Uani d ?
C(6) 0.5310(3) 0.3408(3) 0.9041(2) 0.0181(7) 1.000 . Uani d ?
C(10) 0.3995(3) 0.0498(2) 0.7837(2) 0.0185(7) 1.000 . Uani d ?
C(11) 0.3170(4) -0.0028(3) 0.9000(3) 0.0228(7) 1.000 . Uani d ?
C(12) 0.1907(4) -0.0883(3) 0.9198(3) 0.0280(8) 1.000 . Uani d ?
C(13) 0.1435(4) -0.1235(3) 0.8249(3) 0.0265(8) 1.000 . Uani d ?
C(14) 0.2314(4) -0.0721(3) 0.7085(3) 0.0264(8) 1.000 . Uani d ?
C(15) 0.3599(4) 0.0136(3) 0.6864(2) 0.0214(7) 1.000 . Uani d ?
C(16) 0.0031(5) -0.2136(3) 0.8471(3) 0.041(1) 1.000 . Uani d ?
C(17) 0.2184(3) 0.4320(2) 0.8544(2) 0.0158(7) 1.000 . Uani d ?
C(18) 0.0602(3) 0.3860(3) 0.8412(2) 0.0212(7) 1.000 . Uani d ?
C(19) 0.1141(3) 0.2769(3) 0.7653(2) 0.0202(7) 1.000 . Uani d ?
C(20) 0.2835(3) 0.3216(2) 0.6805(2) 0.0149(6) 1.000 . Uani d ?
C(23) 0.7136(3) 0.6422(2) 0.6847(2) 0.0169(7) 1.000 . Uani d ?
C(24) 0.6775(4) 0.7713(3) 0.6835(3) 0.0248(8) 1.000 . Uani d ?
C(25) 0.7861(4) 0.8614(3) 0.6072(3) 0.0322(9) 1.000 . Uani d ?
C(26) 0.9358(4) 0.8259(3) 0.5315(3) 0.0294(8) 1.000 . Uani d ?
C(27) 0.9758(4) 0.6977(3) 0.5336(3) 0.0240(8) 1.000 . Uani d ?
C(28) 0.8645(3) 0.6080(2) 0.6085(2) 0.0202(7) 1.000 . Uani d ?
H(3) 0.5773 0.4513 0.6223 0.016 1.000 . Uiso c ?
H(4) 0.5055 0.5888 0.8228 0.018 1.000 . Uiso c ?
H(5A) 0.7470 0.3966 0.7724 0.023 1.000 . Uiso c ?
H(5B) 0.7083 0.4746 0.8847 0.023 1.000 . Uiso c ?
H(6B) 0.4465 0.3816 0.9648 0.021 1.000 . Uiso c ?
H(6A) 0.5839 0.2734 0.9441 0.021 1.000 . Uiso c ?
H(11) 0.3481 0.0206 0.9677 0.027 1.000 . Uiso c ?
H(12) 0.1328 -0.1253 1.0023 0.034 1.000 . Uiso c ?
H(14) 0.2022 -0.0967 0.6406 0.031 1.000 . Uiso c ?
H(15) 0.4212 0.0479 0.6040 0.026 1.000 . Uiso c ?
H(16B) -0.0356 -0.2050 0.7763 0.048 1.000 . Uiso c ?
H(16C) -0.0873 -0.1938 0.9171 0.048 1.000 . Uiso c ?
H(16A) 0.0404 -0.3003 0.8622 0.048 1.000 . Uiso c ?
H(18A) 0.0085 0.4533 0.8005 0.025 1.000 . Uiso c ?
H(18B) -0.0174 0.3558 0.9203 0.025 1.000 . Uiso c ?
H(19B) 0.0371 0.2655 0.7206 0.024 1.000 . Uiso c ?
H(19A) 0.1226 0.1975 0.8156 0.024 1.000 . Uiso c ?
H(20A) 0.2710 0.3844 0.6154 0.018 1.000 . Uiso c ?
H(20B) 0.3474 0.2497 0.6466 0.018 1.000 . Uiso c ?
H(24) 0.5731 0.7986 0.7378 0.030 1.000 . Uiso c ?
H(25) 0.7571 0.9511 0.6068 0.039 1.000 . Uiso c ?
H(26) 1.0124 0.8897 0.4771 0.035 1.000 . Uiso c ?
H(27) 1.0827 0.6714 0.4822 0.028 1.000 . Uiso c ?
H(28) 0.8925 0.5179 0.6079 0.024 1.000 . Uiso c ?

loop_
_atom_site_aniso_label
_atom_site_aniso_U_11
_atom_site_aniso_U_22
_atom_site_aniso_U_33
_atom_site_aniso_U_12
_atom_site_aniso_U_13
_atom_site_aniso_U_23
Br(22) 0.0207(2) 0.0180(1) 0.0227(2) 0.0034(1) -0.0121(1) -0.0010(1)
S(7) 0.0129(3) 0.0175(3) 0.0178(3) 0.0041(3) -0.0046(3) -0.0004(3)
O(8) 0.022(1) 0.027(1) 0.027(1) 0.0086(9) -0.0136(9) -0.0002(9)
O(9) 0.016(1) 0.023(1) 0.019(1) 0.0030(8) -0.0008(8) -0.0009(8)
O(21) 0.017(1) 0.038(1) 0.022(1) 0.0069(9) -0.0061(8) -0.0154(9)
N(1) 0.013(1) 0.017(1) 0.015(1) 0.0024(9) -0.0071(9) -0.0013(9)
C(2) 0.009(1) 0.018(1) 0.011(1) 0.003(1) -0.003(1) -0.003(1)
C(3) 0.012(1) 0.016(1) 0.015(1) 0.004(1) -0.006(1) -0.003(1)
C(4) 0.009(1) 0.022(1) 0.016(1) 0.002(1) -0.005(1) -0.007(1)
C(5) 0.016(1) 0.027(1) 0.021(1) 0.003(1) -0.010(1) -0.010(1)
C(6) 0.017(1) 0.026(1) 0.014(1) 0.003(1) -0.008(1) -0.004(1)
C(10) 0.020(1) 0.013(1) 0.021(1) 0.004(1) -0.005(1) -0.001(1)
C(11) 0.026(2) 0.023(1) 0.020(1) 0.000(1) -0.009(1) 0.000(1)
C(12) 0.029(2) 0.026(2) 0.025(2) -0.007(1) -0.007(1) 0.009(1)
C(13) 0.030(2) 0.017(1) 0.035(2) -0.002(1) -0.015(1) 0.000(1)
C(14) 0.034(2) 0.019(1) 0.030(2) 0.002(1) -0.014(1) -0.006(1)
C(15) 0.025(2) 0.018(1) 0.020(1) 0.003(1) -0.006(1) -0.002(1)
C(16) 0.041(2) 0.038(2) 0.043(2) -0.019(2) -0.015(2) 0.006(2)
C(17) 0.012(1) 0.021(1) 0.014(1) 0.004(1) -0.004(1) -0.001(1)
C(18) 0.009(1) 0.030(2) 0.024(1) 0.002(1) -0.004(1) -0.006(1)
C(19) 0.013(1) 0.027(1) 0.023(1) -0.001(1) -0.008(1) -0.005(1)
C(20) 0.012(1) 0.019(1) 0.015(1) 0.002(1) -0.007(1) -0.002(1)
C(23) 0.012(1) 0.020(1) 0.023(1) 0.002(1) -0.010(1) -0.007(1)
C(24) 0.017(2) 0.022(1) 0.035(2) 0.002(1) -0.005(1) -0.009(1)
C(25) 0.027(2) 0.017(1) 0.052(2) 0.001(1) -0.011(2) -0.006(1)
C(26) 0.025(2) 0.027(2) 0.034(2) -0.010(1) -0.005(1) -0.001(1)
C(27) 0.016(2) 0.030(2) 0.026(2) -0.002(1) -0.005(1) -0.006(1)
C(28) 0.018(1) 0.019(1) 0.024(1) 0.001(1) -0.006(1) -0.009(1)

loop_
_geom_bond_atom_site_label_1
_geom_bond_atom_site_label_2
_geom_bond_distance
_geom_bond_site_symmetry_1
_geom_bond_site_symmetry_2
_geom_bond_publ_flag
Br(22) C(3) 1.976(2) . . yes
S(7) O(8) 1.434(2) . . yes
S(7) O(9) 1.436(2) . . yes
S(7) N(1) 1.670(2) . . yes
S(7) C(10) 1.763(3) . . yes
O(21) C(17) 1.207(3) . . yes
N(1) C(2) 1.502(3) . . yes
N(1) C(6) 1.489(3) . . yes
C(2) C(3) 1.544(4) . . yes
C(2) C(17) 1.565(3) . . yes
C(2) C(20) 1.544(3) . . yes
C(3) C(4) 1.542(3) . . yes
C(3) H(3) 0.98 . . no
C(4) C(5) 1.529(4) . . yes
C(4) C(23) 1.515(4) . . yes
C(4) H(4) 0.98 . . no
C(5) C(6) 1.516(4) . . yes
C(5) H(5A) 0.98 . . no
C(5) H(5B) 0.98 . . no
C(6) H(6B) 0.98 . . no
C(6) H(6A) 0.98 . . no
C(10) C(11) 1.385(4) . . yes
C(10) C(15) 1.395(4) . . yes
C(11) C(12) 1.378(4) . . yes
C(11) H(11) 0.98 . . no
C(12) C(13) 1.399(4) . . yes
C(12) H(12) 0.98 . . no
C(13) C(14) 1.393(4) . . yes
C(13) C(16) 1.497(4) . . yes
C(14) C(15) 1.389(4) . . yes
C(14) H(14) 0.98 . . no
C(15) H(15) 0.98 . . no
C(16) H(16B) 0.98 . . no
C(16) H(16C) 0.98 . . no
C(16) H(16A) 0.98 . . no
C(17) C(18) 1.508(4) . . yes
C(18) C(19) 1.533(4) . . yes
C(18) H(18A) 0.98 . . no
C(18) H(18B) 0.98 . . no
C(19) C(20) 1.529(4) . . yes
C(19) H(19B) 0.98 . . no
C(19) H(19A) 0.98 . . no
C(20) H(20A) 0.98 . . no
C(20) H(20B) 0.98 . . no
C(23) C(24) 1.399(4) . . yes
C(23) C(28) 1.390(4) . . yes
C(24) C(25) 1.381(4) . . yes
C(24) H(24) 0.98 . . no
C(25) C(26) 1.385(4) . . yes
C(25) H(25) 0.98 . . no
C(26) C(27) 1.396(4) . . yes
C(26) H(26) 0.98 . . no
C(27) C(28) 1.384(4) . . yes
C(27) H(27) 0.98 . . no
C(28) H(28) 0.98 . . no
